data_4515263
loop_
_publ_author_name
'Kobayashi, Atsushi'
'Watanabe, Shuhei'
'Yoshida, Masaki'
'Kato, Masako'

_publ_section_title
;
 Importance of the Molecular Orientation of an Iridium(III)-Heteroleptic
 Photosensitizer Immobilized on TiO2 Nanoparticles
;
_journal_issue 6
_journal_name_full 'ACS Applied Energy Materials'
_journal_page_first 2882
_journal_paper_doi 10.1021/acsaem.8b00538
_journal_volume 1
_journal_year 2018
_chemical_formula_moiety 'C38 H50 Ir N5 O11 P2'
_chemical_formula_sum 'C38 H50 Ir N5 O11 P2'
_chemical_formula_weight 1007.01
_space_group_crystal_system monoclinic
_space_group_IT_number 14
_space_group_name_Hall '-P 2yn'
_space_group_name_H-M_alt 'P 1 21/n 1'
_atom_sites_solution_hydrogens geom
_atom_sites_solution_primary direct
_atom_sites_solution_secondary difmap
_cell_angle_alpha 90.0000
_cell_angle_beta 98.373(4)
_cell_angle_gamma 90.0000
_cell_formula_units_Z 4
_cell_length_a 10.460(3)
_cell_length_b 25.154(7)
_cell_length_c 15.808(4)
_cell_measurement_reflns_used 11120
_cell_measurement_temperature 150
_cell_measurement_theta_max 27.50
_cell_measurement_theta_min 3.10
_cell_volume 4114.9(19)
_computing_cell_refinement 'CrystalClear-SM Expert 2.0 r16'
_computing_data_collection 'CrystalClear-SM Expert 2.0 r16 (Rigaku, 2013)'
_computing_data_reduction 'CrystalClear-SM Expert 2.0 r16'
_computing_molecular_graphics 'CrystalStructure 4.2'
_computing_publication_material 'CrystalStructure 4.2 (Rigaku, 2017)'
_computing_structure_refinement 'SHELXL Version 2014/3 (Sheldrick, 2008)'
_computing_structure_solution 'SIR2011 (Burla, et al., 2012)'
_diffrn_ambient_temperature 150
_diffrn_detector_area_resol_mean 7.314
_diffrn_measured_fraction_theta_full 0.996
_diffrn_measured_fraction_theta_max 0.992
_diffrn_measurement_device_type 'Rigaku Mercury70'
_diffrn_measurement_method \w
_diffrn_radiation_type 'Mo K\a'
_diffrn_radiation_wavelength 0.71075
_diffrn_reflns_av_R_equivalents 0.0519
_diffrn_reflns_Laue_measured_fraction_full 0.996
_diffrn_reflns_Laue_measured_fraction_max 0.992
_diffrn_reflns_limit_h_max 9
_diffrn_reflns_limit_h_min -13
_diffrn_reflns_limit_k_max 31
_diffrn_reflns_limit_k_min -32
_diffrn_reflns_limit_l_max 20
_diffrn_reflns_limit_l_min -20
_diffrn_reflns_number 32209
_diffrn_reflns_point_group_measured_fraction_full 0.996
_diffrn_reflns_point_group_measured_fraction_max 0.992
_diffrn_reflns_theta_full 25.242
_diffrn_reflns_theta_max 27.493
_diffrn_reflns_theta_min 2.990
_diffrn_standards_number 0
_exptl_absorpt_coefficient_mu 3.396
_exptl_absorpt_correction_T_max 0.601
_exptl_absorpt_correction_T_min 0.545
_exptl_absorpt_correction_type numerical
_exptl_absorpt_process_details 'NUMABS (Rigaku, 1999)'
_exptl_crystal_colour yellow
_exptl_crystal_density_diffrn 1.625
_exptl_crystal_density_method 'not measured'
_exptl_crystal_description prism
_exptl_crystal_F_000 2032.00
_exptl_crystal_size_max 0.220
_exptl_crystal_size_mid 0.210
_exptl_crystal_size_min 0.150
_refine_diff_density_max 3.77
_refine_diff_density_min -3.15
_refine_ls_extinction_method none
_refine_ls_goodness_of_fit_ref 1.196
_refine_ls_hydrogen_treatment constr
_refine_ls_number_parameters 514
_refine_ls_number_reflns 9387
_refine_ls_number_restraints 0
_refine_ls_R_factor_all 0.0954
_refine_ls_R_factor_gt 0.0799
_refine_ls_shift/su_max 0.001
_refine_ls_structure_factor_coef Fsqd
_refine_ls_weighting_details 'w = 1/[\s^2^(Fo^2^)+58.5920P] where P=(Fo^2^+2Fc^2^)/3'
_refine_ls_weighting_scheme calc
_refine_ls_wR_factor_gt 0.1408
_refine_ls_wR_factor_ref 0.1486
_reflns_Friedel_coverage 0.000
_reflns_number_gt 7954
_reflns_number_total 9387
_reflns_threshold_expression F^2^>2.0\s(F^2^)
_cod_data_source_file ae8b00538_si_001.cif
_cod_data_source_block 1P
_cod_database_code 4515263
_shelxl_version_number 2014-3

loop_
_space_group_symop_id
_space_group_symop_operation_xyz
1 +X,+Y,+Z
2 1/2-X,1/2+Y,1/2-Z
3 -X,-Y,-Z
4 -1/2+X,-1/2-Y,-1/2+Z

loop_
_atom_site_label
_atom_site_type_symbol
_atom_site_fract_x
_atom_site_fract_y
_atom_site_fract_z
_atom_site_U_iso_or_equiv
_atom_site_adp_type
_atom_site_occupancy
_atom_site_site_symmetry_order
_atom_site_calc_flag
_atom_site_refinement_flags_posn
_atom_site_refinement_flags_adp
Ir1 Ir 0.47868(3) 0.22435(2) 0.76351(2) 0.02511(10) Uani 1 1 d . .
P1 P 0.4465(4) 0.42678(11) 0.54809(18) 0.0479(8) Uani 1 1 d . .
P2 P 0.1677(2) 0.01336(9) 0.58110(15) 0.0268(5) Uani 1 1 d . .
O1 O 0.5852(8) 0.4405(3) 0.5406(5) 0.053(2) Uani 1 1 d . .
O2 O 0.4154(9) 0.4224(3) 0.6375(5) 0.053(2) Uani 1 1 d . .
O3 O 0.3511(9) 0.4660(3) 0.4944(5) 0.065(3) Uani 1 1 d . .
H3A H 0.3577 0.4963 0.5172 0.078 Uiso 1 1 calc R U
O4 O 0.0350(6) 0.0135(3) 0.6073(4) 0.0307(14) Uani 1 1 d . .
O5 O 0.2766(7) -0.0032(3) 0.6487(4) 0.0381(16) Uani 1 1 d . .
O6 O 0.1712(6) -0.0249(3) 0.5025(4) 0.0339(15) Uani 1 1 d . .
H6 H 0.1113 -0.0168 0.4633 0.041 Uiso 1 1 calc R U
O7 O -0.0647(7) -0.0687(3) 0.6962(5) 0.0478(19) Uani 1 1 d . .
O8 O 0.0467(9) 0.4247(3) 0.9732(7) 0.071(3) Uani 1 1 d . .
O9 O 0.2891(10) 0.1037(5) 1.1639(7) 0.086(3) Uani 1 1 d . .
O10 O 0.5203(9) 0.0338(6) 0.6321(7) 0.101(4) Uani 1 1 d . .
O11 O 0.8308(11) 0.4516(5) 0.8254(9) 0.108(4) Uani 1 1 d . .
N1 N 0.4735(8) 0.1967(3) 0.8913(4) 0.0306(18) Uani 1 1 d . .
N2 N 0.6346(7) 0.2657(3) 0.8365(5) 0.035(2) Uani 1 1 d . .
N3 N 0.6093(7) 0.1706(3) 0.7307(5) 0.0334(19) Uani 1 1 d . .
N4 N 0.3393(7) 0.2772(3) 0.7866(4) 0.0229(14) Uani 1 1 d . .
N5 N 0.2388(10) 0.4914(4) 0.6808(6) 0.056(3) Uani 1 1 d . .
H5A H 0.2376 0.4920 0.7382 0.067 Uiso 1 1 calc R U
H5B H 0.3048 0.4697 0.6712 0.067 Uiso 1 1 calc R U
C1 C 0.3824(11) 0.1651(4) 0.9150(6) 0.040(2) Uani 1 1 d . .
H1 H 0.3153 0.1529 0.8724 0.048 Uiso 1 1 calc R U
C2 C 0.3808(13) 0.1495(4) 0.9972(6) 0.049(3) Uani 1 1 d . .
H2 H 0.3143 0.1270 1.0115 0.059 Uiso 1 1 calc R U
C3 C 0.4780(13) 0.1672(5) 1.0593(7) 0.056(3) Uani 1 1 d . .
H3 H 0.4805 0.1565 1.1171 0.067 Uiso 1 1 calc R U
C4 C 0.5714(12) 0.2007(5) 1.0364(6) 0.052(3) Uani 1 1 d . .
H4 H 0.6389 0.2132 1.0784 0.063 Uiso 1 1 calc R U
C5 C 0.5666(10) 0.2160(4) 0.9516(6) 0.033(2) Uani 1 1 d . .
C6 C 0.6564(10) 0.2540(4) 0.9208(6) 0.038(3) Uani 1 1 d . .
C7 C 0.7542(10) 0.2801(4) 0.9750(7) 0.045(3) Uani 1 1 d . .
H7 H 0.7665 0.2734 1.0348 0.054 Uiso 1 1 calc R U
C8 C 0.8309(10) 0.3149(5) 0.9412(7) 0.049(3) Uani 1 1 d . .
H8 H 0.9012 0.3311 0.9768 0.059 Uiso 1 1 calc R U
C9 C 0.8077(9) 0.3270(5) 0.8555(8) 0.049(3) Uani 1 1 d . .
H9 H 0.8585 0.3529 0.8320 0.059 Uiso 1 1 calc R U
C10 C 0.7091(9) 0.3007(4) 0.8041(7) 0.040(2) Uani 1 1 d . .
H10 H 0.6944 0.3079 0.7445 0.048 Uiso 1 1 calc R U
C11 C 0.6576(10) 0.1294(4) 0.7809(7) 0.042(3) Uani 1 1 d . .
H11 H 0.6282 0.1249 0.8346 0.050 Uiso 1 1 calc R U
C12 C 0.7459(11) 0.0943(5) 0.7586(9) 0.054(3) Uani 1 1 d . .
H12 H 0.7775 0.0655 0.7947 0.064 Uiso 1 1 calc R U
C13 C 0.7866(12) 0.1026(5) 0.6816(9) 0.058(4) Uani 1 1 d . .
H13 H 0.8493 0.0792 0.6644 0.070 Uiso 1 1 calc R U
C14 C 0.7403(9) 0.1437(5) 0.6274(7) 0.046(3) Uani 1 1 d . .
H14 H 0.7685 0.1483 0.5734 0.055 Uiso 1 1 calc R U
C15 C 0.6499(9) 0.1783(4) 0.6555(7) 0.040(3) Uani 1 1 d . .
C16 C 0.5946(9) 0.2251(4) 0.6084(6) 0.036(2) Uani 1 1 d . .
C17 C 0.6239(11) 0.2432(5) 0.5307(7) 0.047(3) Uani 1 1 d . .
H17 H 0.6851 0.2244 0.5032 0.056 Uiso 1 1 calc R U
C18 C 0.5661(11) 0.2875(5) 0.4930(6) 0.048(3) Uani 1 1 d . .
H18 H 0.5870 0.2990 0.4394 0.058 Uiso 1 1 calc R U
C19 C 0.4762(11) 0.3163(4) 0.5324(6) 0.040(3) Uani 1 1 d . .
C20 C 0.4469(10) 0.2991(4) 0.6104(5) 0.031(2) Uani 1 1 d . .
H20 H 0.3863 0.3185 0.6374 0.037 Uiso 1 1 calc R U
C21 C 0.5044(9) 0.2538(4) 0.6504(6) 0.028(2) Uani 1 1 d . .
C22 C 0.4079(12) 0.3647(4) 0.4918(6) 0.045(3) Uani 1 1 d . .
H22A H 0.3136 0.3587 0.4870 0.054 Uiso 1 1 calc R U
H22B H 0.4292 0.3683 0.4331 0.054 Uiso 1 1 calc R U
C23 C 0.3625(9) 0.3244(3) 0.8241(6) 0.031(2) Uani 1 1 d . .
H23 H 0.4494 0.3360 0.8381 0.037 Uiso 1 1 calc R U
C24 C 0.2644(10) 0.3569(4) 0.8432(7) 0.039(2) Uani 1 1 d . .
H24 H 0.2832 0.3899 0.8714 0.047 Uiso 1 1 calc R U
C25 C 0.1398(10) 0.3405(4) 0.8207(7) 0.043(3) Uani 1 1 d . .
H25 H 0.0706 0.3624 0.8326 0.052 Uiso 1 1 calc R U
C26 C 0.1142(9) 0.2921(4) 0.7805(7) 0.035(2) Uani 1 1 d . .
H26 H 0.0274 0.2806 0.7654 0.042 Uiso 1 1 calc R U
C27 C 0.2142(8) 0.2604(3) 0.7622(5) 0.0238(18) Uani 1 1 d . .
C28 C 0.2025(9) 0.2107(3) 0.7137(5) 0.0259(19) Uani 1 1 d . .
C29 C 0.0865(9) 0.1904(4) 0.6728(6) 0.030(2) Uani 1 1 d . .
H29 H 0.0071 0.2061 0.6819 0.036 Uiso 1 1 calc R U
C30 C 0.0865(9) 0.1475(4) 0.6193(6) 0.031(2) Uani 1 1 d . .
H30 H 0.0067 0.1343 0.5906 0.037 Uiso 1 1 calc R U
C31 C 0.2015(8) 0.1229(3) 0.6063(5) 0.0221(17) Uani 1 1 d . .
C32 C 0.3163(8) 0.1416(3) 0.6511(5) 0.0221(17) Uani 1 1 d . .
H32 H 0.3943 0.1234 0.6459 0.027 Uiso 1 1 calc R U
C33 C 0.3209(8) 0.1863(3) 0.7037(5) 0.0196(16) Uani 1 1 d . .
C34 C 0.1994(8) 0.0784(3) 0.5415(5) 0.0249(18) Uani 1 1 d . .
H34A H 0.2840 0.0775 0.5204 0.030 Uiso 1 1 calc R U
H34B H 0.1326 0.0865 0.4922 0.030 Uiso 1 1 calc R U
C35 C 0.1114(14) 0.4664(8) 0.6378(11) 0.098(6) Uani 1 1 d . .
H35A H 0.1198 0.4573 0.5779 0.117 Uiso 1 1 calc R U
H35B H 0.0965 0.4329 0.6677 0.117 Uiso 1 1 calc R U
C37 C 0.2678(13) 0.5445(5) 0.6542(8) 0.057(3) Uani 1 1 d . .
H37A H 0.2096 0.5701 0.6771 0.068 Uiso 1 1 calc R U
H37B H 0.2511 0.5466 0.5910 0.068 Uiso 1 1 calc R U
C38 C 0.4051(15) 0.5597(5) 0.6844(7) 0.067(4) Uani 1 1 d . .
H38A H 0.4208 0.5958 0.6652 0.081 Uiso 1 1 calc R U
H38B H 0.4215 0.5584 0.7470 0.081 Uiso 1 1 calc R U
H38C H 0.4629 0.5348 0.6610 0.081 Uiso 1 1 calc R U
C39 C 0.004(2) 0.4995(11) 0.6381(17) 0.180(13) Uani 1 1 d . .
H39A H -0.0733 0.4814 0.6100 0.216 Uiso 1 1 calc R U
H39B H -0.0060 0.5080 0.6973 0.216 Uiso 1 1 calc R U
H39C H 0.0174 0.5324 0.6073 0.216 Uiso 1 1 calc R U

loop_
_atom_site_aniso_label
_atom_site_aniso_U_11
_atom_site_aniso_U_22
_atom_site_aniso_U_33
_atom_site_aniso_U_23
_atom_site_aniso_U_13
_atom_site_aniso_U_12
Ir1 0.02696(17) 0.02331(17) 0.02392(16) -0.00797(14) -0.00011(12) 0.00228(15)
P1 0.084(2) 0.0264(14) 0.0357(14) 0.0037(11) 0.0154(15) -0.0146(14)
P2 0.0297(12) 0.0209(12) 0.0305(12) -0.0037(9) 0.0064(10) -0.0036(9)
O1 0.074(6) 0.034(4) 0.053(5) 0.007(4) 0.021(4) -0.012(4)
O2 0.093(6) 0.026(4) 0.044(4) -0.001(3) 0.020(4) -0.009(4)
O3 0.092(7) 0.043(5) 0.061(5) 0.014(4) 0.011(5) -0.015(5)
O4 0.031(3) 0.031(4) 0.033(3) -0.007(3) 0.011(3) -0.008(3)
O5 0.039(4) 0.034(4) 0.040(4) 0.004(3) 0.005(3) -0.005(3)
O6 0.034(4) 0.030(4) 0.039(4) -0.010(3) 0.011(3) 0.001(3)
O7 0.046(4) 0.048(5) 0.055(5) 0.012(4) 0.023(4) -0.004(4)
O8 0.065(6) 0.043(5) 0.115(8) -0.002(5) 0.045(6) -0.005(4)
O9 0.087(7) 0.093(8) 0.087(7) -0.003(6) 0.043(6) -0.006(6)
O10 0.040(5) 0.176(13) 0.086(8) 0.019(8) 0.004(5) 0.009(7)
O11 0.094(8) 0.089(9) 0.156(11) -0.047(8) 0.065(8) -0.033(7)
N1 0.047(5) 0.027(4) 0.016(3) -0.001(3) -0.004(3) 0.007(4)
N2 0.021(4) 0.037(5) 0.044(5) -0.019(4) -0.001(3) 0.007(3)
N3 0.023(4) 0.033(5) 0.045(5) -0.022(4) 0.004(3) -0.003(3)
N4 0.032(4) 0.020(3) 0.019(3) -0.004(3) 0.011(3) 0.000(3)
N5 0.063(7) 0.058(7) 0.043(5) 0.001(5) -0.002(5) 0.014(5)
C1 0.057(7) 0.030(5) 0.030(5) 0.005(4) -0.001(5) -0.001(5)
C2 0.083(9) 0.033(6) 0.031(5) 0.008(4) 0.009(6) -0.002(6)
C3 0.088(10) 0.054(8) 0.024(5) 0.005(5) 0.008(6) 0.012(7)
C4 0.068(8) 0.056(8) 0.026(5) -0.007(5) -0.017(5) 0.015(6)
C5 0.045(5) 0.020(5) 0.032(5) -0.009(4) -0.004(4) 0.016(4)
C6 0.043(6) 0.036(6) 0.029(5) -0.023(4) -0.012(4) 0.016(4)
C7 0.039(6) 0.032(6) 0.055(6) -0.013(5) -0.021(5) 0.008(5)
C8 0.036(6) 0.047(7) 0.056(7) -0.030(6) -0.018(5) 0.006(5)
C9 0.026(5) 0.045(7) 0.075(8) -0.026(6) 0.003(5) -0.003(5)
C10 0.029(5) 0.040(6) 0.049(6) -0.018(5) 0.001(5) -0.004(4)
C11 0.036(5) 0.033(6) 0.053(6) -0.013(5) -0.004(5) 0.007(4)
C12 0.039(6) 0.042(7) 0.078(9) -0.014(6) 0.001(6) 0.008(5)
C13 0.043(7) 0.042(7) 0.089(10) -0.028(7) 0.011(7) 0.004(5)
C14 0.029(5) 0.060(8) 0.052(7) -0.023(6) 0.017(5) -0.003(5)
C15 0.019(4) 0.044(6) 0.054(6) -0.021(5) 0.001(4) -0.014(4)
C16 0.031(5) 0.042(6) 0.038(5) -0.017(5) 0.017(4) -0.019(5)
C17 0.040(6) 0.058(8) 0.047(6) -0.020(6) 0.022(5) -0.006(5)
C18 0.064(7) 0.058(8) 0.027(5) -0.012(5) 0.021(5) -0.030(6)
C19 0.068(7) 0.028(5) 0.029(5) -0.009(4) 0.021(5) -0.028(5)
C20 0.044(5) 0.032(5) 0.020(4) -0.006(4) 0.013(4) -0.013(4)
C21 0.030(5) 0.029(5) 0.027(4) -0.019(4) 0.010(4) -0.008(4)
C22 0.079(8) 0.034(6) 0.024(5) -0.001(4) 0.016(5) -0.017(6)
C23 0.039(5) 0.018(4) 0.037(5) -0.011(4) 0.007(4) -0.002(4)
C24 0.044(6) 0.027(5) 0.050(6) -0.017(5) 0.016(5) -0.005(4)
C25 0.040(6) 0.030(6) 0.065(7) -0.013(5) 0.025(5) 0.000(4)
C26 0.027(5) 0.026(5) 0.056(6) -0.016(4) 0.020(4) -0.005(4)
C27 0.025(4) 0.026(5) 0.025(4) -0.001(3) 0.018(3) -0.004(3)
C28 0.031(5) 0.027(5) 0.022(4) -0.001(3) 0.012(4) 0.001(4)
C29 0.031(5) 0.026(5) 0.034(5) -0.003(4) 0.008(4) 0.001(4)
C30 0.026(4) 0.031(5) 0.035(5) -0.007(4) 0.005(4) -0.008(4)
C31 0.026(4) 0.019(4) 0.023(4) 0.000(3) 0.008(3) 0.000(3)
C32 0.027(4) 0.020(4) 0.020(4) -0.001(3) 0.003(3) 0.005(3)
C33 0.023(4) 0.020(4) 0.014(3) 0.001(3) -0.003(3) 0.000(3)
C34 0.024(4) 0.028(5) 0.024(4) -0.003(3) 0.006(3) -0.004(3)
C35 0.054(9) 0.161(19) 0.075(10) -0.025(11) -0.005(8) 0.034(11)
C37 0.078(9) 0.045(7) 0.050(7) 0.017(6) 0.020(7) 0.011(7)
C38 0.123(13) 0.045(8) 0.036(6) 0.004(5) 0.019(7) -0.019(8)
C39 0.108(18) 0.25(3) 0.20(3) -0.08(2) 0.073(18) -0.11(2)

loop_
_atom_type_symbol
_atom_type_description
_atom_type_scat_dispersion_real
_atom_type_scat_dispersion_imag
_atom_type_scat_source
C C 0.0033 0.0016
;
International Tables for Crystallography
(Vol. C, Tables 4.2.6.8 and 6.1.1.4)
;
H H 0.0000 0.0000
;
International Tables for Crystallography
(Vol. C, Table 6.1.1.4)
;
Ir Ir -1.4442 7.9887
;
International Tables for Crystallography
(Vol. C, Tables 4.2.6.8 and 6.1.1.4)
;
N N 0.0061 0.0033
;
International Tables for Crystallography
(Vol. C, Tables 4.2.6.8 and 6.1.1.4)
;
P P 0.1023 0.0942
;
International Tables for Crystallography
(Vol. C, Tables 4.2.6.8 and 6.1.1.4)
;
O O 0.0106 0.0060
;
International Tables for Crystallography
(Vol. C, Tables 4.2.6.8 and 6.1.1.4)
;

loop_
_geom_angle_atom_site_label_1
_geom_angle_atom_site_label_2
_geom_angle_atom_site_label_3
_geom_angle
C21 Ir1 C33 87.9(3)
C21 Ir1 N3 80.5(4)
C33 Ir1 N3 95.6(3)
C21 Ir1 N4 96.4(3)
C33 Ir1 N4 80.6(3)
N3 Ir1 N4 175.3(3)
C21 Ir1 N2 96.5(3)
C33 Ir1 N2 174.5(3)
N3 Ir1 N2 88.4(3)
N4 Ir1 N2 95.5(3)
C21 Ir1 N1 173.0(3)
C33 Ir1 N1 99.0(3)
N3 Ir1 N1 97.7(3)
N4 Ir1 N1 85.8(3)
N2 Ir1 N1 76.7(3)
O2 P1 O1 115.6(5)
O2 P1 O3 110.4(5)
O1 P1 O3 110.9(5)
O2 P1 C22 109.6(5)
O1 P1 C22 107.8(5)
O3 P1 C22 101.5(5)
O5 P2 O4 116.0(4)
O5 P2 O6 106.8(4)
O4 P2 O6 110.3(4)
O5 P2 C34 109.9(4)
O4 P2 C34 108.6(4)
O6 P2 C34 104.7(4)
P1 O3 H3A 109.5
P2 O6 H6 109.5
C1 N1 C5 119.1(8)
C1 N1 Ir1 125.1(6)
C5 N1 Ir1 115.7(7)
C10 N2 C6 120.0(8)
C10 N2 Ir1 124.2(7)
C6 N2 Ir1 115.8(7)
C15 N3 C11 119.5(9)
C15 N3 Ir1 116.2(7)
C11 N3 Ir1 124.2(7)
C23 N4 C27 120.1(8)
C23 N4 Ir1 124.8(6)
C27 N4 Ir1 115.1(6)
C37 N5 C35 117.0(11)
C37 N5 H5A 108.0
C35 N5 H5A 108.0
C37 N5 H5B 108.0
C35 N5 H5B 108.0
H5A N5 H5B 107.3
N1 C1 C2 123.3(10)
N1 C1 H1 118.4
C2 C1 H1 118.4
C1 C2 C3 118.5(12)
C1 C2 H2 120.8
C3 C2 H2 120.8
C4 C3 C2 119.1(10)
C4 C3 H3 120.4
C2 C3 H3 120.4
C3 C4 C5 119.8(10)
C3 C4 H4 120.1
C5 C4 H4 120.1
N1 C5 C4 120.2(10)
N1 C5 C6 115.5(8)
C4 C5 C6 124.4(9)
N2 C6 C7 120.4(11)
N2 C6 C5 116.3(8)
C7 C6 C5 123.2(10)
C8 C7 C6 119.1(11)
C8 C7 H7 120.5
C6 C7 H7 120.5
C7 C8 C9 120.3(9)
C7 C8 H8 119.9
C9 C8 H8 119.9
C8 C9 C10 118.8(12)
C8 C9 H9 120.6
C10 C9 H9 120.6
N2 C10 C9 121.4(11)
N2 C10 H10 119.3
C9 C10 H10 119.3
N3 C11 C12 123.5(12)
N3 C11 H11 118.2
C12 C11 H11 118.2
C11 C12 C13 116.3(12)
C11 C12 H12 121.8
C13 C12 H12 121.8
C12 C13 C14 122.8(11)
C12 C13 H13 118.6
C14 C13 H13 118.6
C13 C14 C15 117.3(11)
C13 C14 H14 121.4
C15 C14 H14 121.4
N3 C15 C14 120.6(11)
N3 C15 C16 114.6(9)
C14 C15 C16 124.8(11)
C17 C16 C21 119.5(11)
C17 C16 C15 126.4(10)
C21 C16 C15 114.1(9)
C18 C17 C16 121.1(10)
C18 C17 H17 119.5
C16 C17 H17 119.5
C17 C18 C19 120.8(10)
C17 C18 H18 119.6
C19 C18 H18 119.6
C20 C19 C18 118.9(11)
C20 C19 C22 118.7(10)
C18 C19 C22 122.4(9)
C19 C20 C21 121.5(10)
C19 C20 H20 119.2
C21 C20 H20 119.2
C20 C21 C16 118.2(9)
C20 C21 Ir1 127.2(7)
C16 C21 Ir1 114.5(7)
C19 C22 P1 115.4(7)
C19 C22 H22A 108.4
P1 C22 H22A 108.4
C19 C22 H22B 108.4
P1 C22 H22B 108.4
H22A C22 H22B 107.5
N4 C23 C24 122.1(9)
N4 C23 H23 118.9
C24 C23 H23 118.9
C25 C24 C23 118.5(9)
C25 C24 H24 120.7
C23 C24 H24 120.7
C24 C25 C26 120.0(10)
C24 C25 H25 120.0
C26 C25 H25 120.0
C27 C26 C25 120.3(9)
C27 C26 H26 119.9
C25 C26 H26 119.9
N4 C27 C26 118.9(8)
N4 C27 C28 114.4(7)
C26 C27 C28 126.6(8)
C29 C28 C33 120.7(8)
C29 C28 C27 124.0(8)
C33 C28 C27 115.0(8)
C30 C29 C28 119.9(9)
C30 C29 H29 120.1
C28 C29 H29 120.1
C29 C30 C31 121.2(8)
C29 C30 H30 119.4
C31 C30 H30 119.4
C32 C31 C30 118.5(8)
C32 C31 C34 121.5(8)
C30 C31 C34 120.0(7)
C31 C32 C33 122.1(8)
C31 C32 H32 119.0
C33 C32 H32 119.0
C32 C33 C28 117.5(7)
C32 C33 Ir1 128.0(6)
C28 C33 Ir1 114.3(6)
C31 C34 P2 115.0(6)
C31 C34 H34A 108.5
P2 C34 H34A 108.5
C31 C34 H34B 108.5
P2 C34 H34B 108.5
H34A C34 H34B 107.5
C39 C35 N5 113.4(16)
C39 C35 H35A 108.9
N5 C35 H35A 108.9
C39 C35 H35B 108.9
N5 C35 H35B 108.9
H35A C35 H35B 107.7
N5 C37 C38 112.0(10)
N5 C37 H37A 109.2
C38 C37 H37A 109.2
N5 C37 H37B 109.2
C38 C37 H37B 109.2
H37A C37 H37B 107.9
C37 C38 H38A 109.5
C37 C38 H38B 109.5
H38A C38 H38B 109.5
C37 C38 H38C 109.5
H38A C38 H38C 109.5
H38B C38 H38C 109.5
C35 C39 H39A 109.5
C35 C39 H39B 109.5
H39A C39 H39B 109.5
C35 C39 H39C 109.5
H39A C39 H39C 109.5
H39B C39 H39C 109.5

loop_
_geom_bond_atom_site_label_1
_geom_bond_atom_site_label_2
_geom_bond_distance
Ir1 C21 1.989(9)
Ir1 C33 2.020(8)
Ir1 N3 2.042(8)
Ir1 N4 2.044(7)
Ir1 N2 2.127(7)
Ir1 N1 2.144(7)
P1 O2 1.500(8)
P1 O1 1.512(9)
P1 O3 1.563(9)
P1 C22 1.814(10)
P2 O5 1.503(7)
P2 O4 1.505(7)
P2 O6 1.576(6)
P2 C34 1.799(9)
O3 H3A 0.8400
O6 H6 0.8400
N1 C1 1.336(13)
N1 C5 1.350(11)
N2 C10 1.327(13)
N2 C6 1.352(12)
N3 C15 1.334(13)
N3 C11 1.357(13)
N4 C23 1.334(11)
N4 C27 1.376(10)
N5 C37 1.445(15)
N5 C35 1.540(18)
N5 H5A 0.9100
N5 H5B 0.9100
C1 C2 1.358(13)
C1 H1 0.9500
C2 C3 1.381(16)
C2 H2 0.9500
C3 C4 1.377(17)
C3 H3 0.9500
C4 C5 1.388(14)
C4 H4 0.9500
C5 C6 1.472(15)
C6 C7 1.398(12)
C7 C8 1.349(16)
C7 H7 0.9500
C8 C9 1.375(17)
C8 H8 0.9500
C9 C10 1.385(13)
C9 H9 0.9500
C10 H10 0.9500
C11 C12 1.363(14)
C11 H11 0.9500
C12 C13 1.363(18)
C12 H12 0.9500
C13 C14 1.384(17)
C13 H13 0.9500
C14 C15 1.405(14)
C14 H14 0.9500
C15 C16 1.465(15)
C16 C17 1.385(15)
C16 C21 1.427(13)
C17 C18 1.363(16)
C17 H17 0.9500
C18 C19 1.402(15)
C18 H18 0.9500
C19 C20 1.383(12)
C19 C22 1.505(15)
C20 C21 1.396(13)
C20 H20 0.9500
C22 H22A 0.9900
C22 H22B 0.9900
C23 C24 1.379(13)
C23 H23 0.9500
C24 C25 1.364(14)
C24 H24 0.9500
C25 C26 1.380(13)
C25 H25 0.9500
C26 C27 1.379(12)
C26 H26 0.9500
C27 C28 1.463(12)
C28 C29 1.387(12)
C28 C33 1.411(11)
C29 C30 1.371(12)
C29 H29 0.9500
C30 C31 1.393(12)
C30 H30 0.9500
C31 C32 1.385(11)
C31 C34 1.517(11)
C32 C33 1.395(11)
C32 H32 0.9500
C34 H34A 0.9900
C34 H34B 0.9900
C35 C39 1.40(3)
C35 H35A 0.9900
C35 H35B 0.9900
C37 C38 1.496(18)
C37 H37A 0.9900
C37 H37B 0.9900
C38 H38A 0.9800
C38 H38B 0.9800
C38 H38C 0.9800
C39 H39A 0.9800
C39 H39B 0.9800
C39 H39C 0.9800

loop_
_geom_hbond_atom_site_label_D
_geom_hbond_atom_site_label_H
_geom_hbond_atom_site_label_A
_geom_hbond_site_symmetry_A
_geom_hbond_distance_DA
_geom_hbond_distance_DH
_geom_hbond_distance_HA
_geom_hbond_angle_DHA
_geom_hbond_publ_flag
O3 H3A O1 3_666 2.527(12) 0.840 1.971 122.9 no
O6 H6 O4 3_556 2.580(8) 0.840 1.759 165.0 no
N5 H5A O5 2_556 2.727(12) 0.910 1.819 175.2 no
N5 H5B O2 . 2.695(14) 0.910 1.794 170.1 no

loop_
_geom_torsion_atom_site_label_1
_geom_torsion_atom_site_label_2
_geom_torsion_atom_site_label_3
_geom_torsion_atom_site_label_4
_geom_torsion
C5 N1 C1 C2 -2.6(15)
Ir1 N1 C1 C2 -178.2(8)
N1 C1 C2 C3 0.1(18)
C1 C2 C3 C4 1.2(18)
C2 C3 C4 C5 -0.1(18)
C1 N1 C5 C4 3.7(14)
Ir1 N1 C5 C4 179.8(7)
C1 N1 C5 C6 -174.9(8)
Ir1 N1 C5 C6 1.1(10)
C3 C4 C5 N1 -2.5(16)
C3 C4 C5 C6 176.1(10)
C10 N2 C6 C7 2.2(14)
Ir1 N2 C6 C7 -178.2(7)
C10 N2 C6 C5 178.1(8)
Ir1 N2 C6 C5 -2.2(10)
N1 C5 C6 N2 0.8(12)
C4 C5 C6 N2 -177.9(9)
N1 C5 C6 C7 176.6(9)
C4 C5 C6 C7 -2.1(15)
N2 C6 C7 C8 -3.5(15)
C5 C6 C7 C8 -179.1(9)
C6 C7 C8 C9 4.1(16)
C7 C8 C9 C10 -3.5(16)
C6 N2 C10 C9 -1.6(14)
Ir1 N2 C10 C9 178.8(7)
C8 C9 C10 N2 2.2(16)
C15 N3 C11 C12 -0.7(14)
Ir1 N3 C11 C12 -179.1(8)
N3 C11 C12 C13 0.7(16)
C11 C12 C13 C14 -1.1(17)
C12 C13 C14 C15 1.4(17)
C11 N3 C15 C14 1.1(13)
Ir1 N3 C15 C14 179.6(7)
C11 N3 C15 C16 -177.8(8)
Ir1 N3 C15 C16 0.7(10)
C13 C14 C15 N3 -1.4(14)
C13 C14 C15 C16 177.4(9)
N3 C15 C16 C17 177.4(9)
C14 C15 C16 C17 -1.4(15)
N3 C15 C16 C21 -1.3(11)
C14 C15 C16 C21 179.8(8)
C21 C16 C17 C18 -1.2(15)
C15 C16 C17 C18 -179.8(9)
C16 C17 C18 C19 0.6(16)
C17 C18 C19 C20 0.1(15)
C17 C18 C19 C22 -178.5(10)
C18 C19 C20 C21 -0.2(14)
C22 C19 C20 C21 178.4(8)
C19 C20 C21 C16 -0.3(13)
C19 C20 C21 Ir1 178.0(7)
C17 C16 C21 C20 1.0(13)
C15 C16 C21 C20 179.8(8)
C17 C16 C21 Ir1 -177.5(7)
C15 C16 C21 Ir1 1.3(10)
C20 C19 C22 P1 66.9(12)
C18 C19 C22 P1 -114.6(9)
O2 P1 C22 C19 -58.1(10)
O1 P1 C22 C19 68.5(9)
O3 P1 C22 C19 -174.8(8)
C27 N4 C23 C24 2.9(14)
Ir1 N4 C23 C24 -175.5(7)
N4 C23 C24 C25 -1.8(16)
C23 C24 C25 C26 0.7(17)
C24 C25 C26 C27 -0.7(17)
C23 N4 C27 C26 -2.8(13)
Ir1 N4 C27 C26 175.8(7)
C23 N4 C27 C28 173.8(8)
Ir1 N4 C27 C28 -7.7(9)
C25 C26 C27 N4 1.7(15)
C25 C26 C27 C28 -174.4(9)
N4 C27 C28 C29 -170.8(8)
C26 C27 C28 C29 5.5(15)
N4 C27 C28 C33 3.3(11)
C26 C27 C28 C33 179.5(9)
C33 C28 C29 C30 -2.7(14)
C27 C28 C29 C30 171.0(8)
C28 C29 C30 C31 1.4(14)
C29 C30 C31 C32 2.2(14)
C29 C30 C31 C34 -175.2(8)
C30 C31 C32 C33 -4.7(13)
C34 C31 C32 C33 172.7(8)
C31 C32 C33 C28 3.4(12)
C31 C32 C33 Ir1 -172.7(6)
C29 C28 C33 C32 0.3(12)
C27 C28 C33 C32 -173.9(7)
C29 C28 C33 Ir1 176.9(7)
C27 C28 C33 Ir1 2.7(9)
C32 C31 C34 P2 97.5(9)
C30 C31 C34 P2 -85.2(9)
O5 P2 C34 C31 -65.5(7)
O4 P2 C34 C31 62.3(7)
O6 P2 C34 C31 -179.9(6)
C37 N5 C35 C39 -50(2)
C35 N5 C37 C38 -166.9(11)
